data_4133984
loop_
_publ_author_name
'Owens-Baird, Bryan'
'Wang, Jian'
'Wang, Suyin Grass'
'Chen, Yu-Sheng'
'Lee, Shannon'
'Donadio, Davide'
'Kovnir, Kirill'

_publ_section_title
;
 III-V Clathrate Semiconductors with Outstanding Hole Mobility:
 Cs<sub>8</sub>In<sub>27</sub>Sb<sub>19</sub> and
 <i>A</i><sub>8</sub>Ga<sub>27</sub>Sb<sub>19</sub> (<i>A</i> = Cs, Rb).
;
_journal_issue 4
_journal_name_full 'Journal of the American Chemical Society'
_journal_page_first 2031
_journal_page_last 2041
_journal_paper_doi 10.1021/jacs.9b12351
_journal_volume 142
_journal_year 2020
_chemical_formula_sum 'Cs8 In27 Sb19'
_chemical_formula_weight 6476.67
_space_group_crystal_system cubic
_space_group_IT_number 206
_space_group_name_Hall '-I 2b 2c 3'
_space_group_name_H-M_alt 'I a -3'
_atom_sites_solution_primary direct
_atom_sites_solution_secondary difmap
_audit_creation_method SHELXL-2014/7
_cell_angle_alpha 90
_cell_angle_beta 90
_cell_angle_gamma 90
_cell_formula_units_Z 8
_cell_length_a 24.4620(8)
_cell_length_b 24.4620(8)
_cell_length_c 24.4620(8)
_cell_measurement_reflns_used 51572
_cell_measurement_temperature 100(2)
_cell_measurement_theta_max 30.49
_cell_measurement_theta_min 3.33
_cell_volume 14637.8(8)
_computing_cell_refinement 'SAINT (8.34a) (Bruker, 2013)'
_computing_data_collection 'Apex3 (2016.9) (Bruker, 2016)'
_computing_data_reduction 'SAINT (8.34a) (Bruker, 2013)'
_computing_molecular_graphics 'Bruker SHELXTL'
_computing_publication_material 'Bruker SHELXTL'
_computing_structure_refinement 'SHELXL-2016/6 (Sheldrick, 2016)'
_computing_structure_solution 'SHELXT (Sheldrick, 2014)'
_diffrn_ambient_temperature 100(2)
_diffrn_measured_fraction_theta_full 0.999
_diffrn_measured_fraction_theta_max 0.999
_diffrn_measurement_device_type 'Bruker Photon100 CMOS'
_diffrn_measurement_method 'profile scans from /w and /p scans'
_diffrn_radiation_type MoK\a
_diffrn_radiation_wavelength 0.71073
_diffrn_reflns_av_R_equivalents 0.0297
_diffrn_reflns_av_unetI/netI 0.0177
_diffrn_reflns_Laue_measured_fraction_full 0.999
_diffrn_reflns_Laue_measured_fraction_max 0.999
_diffrn_reflns_limit_h_max 22
_diffrn_reflns_limit_h_min -34
_diffrn_reflns_limit_k_max 34
_diffrn_reflns_limit_k_min -26
_diffrn_reflns_limit_l_max 33
_diffrn_reflns_limit_l_min -34
_diffrn_reflns_number 51572
_diffrn_reflns_point_group_measured_fraction_full 0.999
_diffrn_reflns_point_group_measured_fraction_max 0.999
_diffrn_reflns_theta_full 25.242
_diffrn_reflns_theta_max 30.492
_diffrn_reflns_theta_min 2.355
_diffrn_source Micro-source
_exptl_absorpt_coefficient_mu 19.108
_exptl_absorpt_correction_T_max 0.7461
_exptl_absorpt_correction_T_min 0.4388
_exptl_absorpt_correction_type multi-scan
_exptl_absorpt_process_details 'SADABS 2016/2 (Sheldrick, 2016)'
_exptl_crystal_colour black
_exptl_crystal_density_diffrn 5.878
_exptl_crystal_density_meas ?
_exptl_crystal_density_method 'not measured'
_exptl_crystal_description block
_exptl_crystal_F_000 21856
_exptl_crystal_size_max 0.160
_exptl_crystal_size_mid 0.124
_exptl_crystal_size_min 0.076
_refine_diff_density_max 1.246
_refine_diff_density_min -1.246
_refine_diff_density_rms 0.276
_refine_ls_extinction_coef 0.0000105(4)
_refine_ls_extinction_expression Fc^*^=kFc[1+0.001xFc^2^\l^3^/sin(2\q)]^-1/4^
_refine_ls_extinction_method 'SHELXL-2014/7 (Sheldrick 2014'
_refine_ls_goodness_of_fit_ref 1.219
_refine_ls_hydrogen_treatment undef
_refine_ls_matrix_type full
_refine_ls_number_parameters 85
_refine_ls_number_reflns 3730
_refine_ls_number_restraints 0
_refine_ls_restrained_S_all 1.219
_refine_ls_R_factor_all 0.0334
_refine_ls_R_factor_gt 0.0241
_refine_ls_shift/su_max 0.002
_refine_ls_shift/su_mean 0.000
_refine_ls_structure_factor_coef Fsqd
_refine_ls_weighting_details 'w=1/[\s^2^(Fo^2^)+(0.0064P)^2^+394.5843P] where P=(Fo^2^+2Fc^2^)/3'
_refine_ls_weighting_scheme calc
_refine_ls_wR_factor_gt 0.0533
_refine_ls_wR_factor_ref 0.0588
_reflns_Friedel_coverage 0.000
_reflns_number_gt 3047
_reflns_number_total 3730
_reflns_threshold_expression 'I > 2\s(I)'
_cod_data_source_file ja9b12351_si_004.cif
_cod_data_source_block BOB_480_CsInSb24Icent_0m_a
_cod_depositor_comments
;
The following automatic conversions were performed:

data item '_exptl_crystal_density_meas' value 'not measured' was
changed to '?' -- the value is perceived as not measured.

Automatic conversion script
Id: cif_fix_values 7556 2019-12-06 15:28:31Z antanas 

 Adding full bibliography for 4133982--4133985.cif.
;
_cod_original_cell_volume 14637.8(14)
_cod_database_code 4133984
_shelx_shelxl_version_number 2014/7
_shelx_space_group_comment
;
The symmetry employed for this shelxl refinement is uniquely defined
by the following loop, which should always be used as a source of
symmetry information in preference to the above space-group names.
They are only intended as comments.
;
_shelx_estimated_absorpt_t_min 0.150
_shelx_estimated_absorpt_t_max 0.325

loop_
_space_group_symop_operation_xyz
'x, y, z'
'-x+1/2, -y, z+1/2'
'-x, y+1/2, -z+1/2'
'x+1/2, -y+1/2, -z'
'z, x, y'
'z+1/2, -x+1/2, -y'
'-z+1/2, -x, y+1/2'
'-z, x+1/2, -y+1/2'
'y, z, x'
'-y, z+1/2, -x+1/2'
'y+1/2, -z+1/2, -x'
'-y+1/2, -z, x+1/2'
'x+1/2, y+1/2, z+1/2'
'-x+1, -y+1/2, z+1'
'-x+1/2, y+1, -z+1'
'x+1, -y+1, -z+1/2'
'z+1/2, x+1/2, y+1/2'
'z+1, -x+1, -y+1/2'
'-z+1, -x+1/2, y+1'
'-z+1/2, x+1, -y+1'
'y+1/2, z+1/2, x+1/2'
'-y+1/2, z+1, -x+1'
'y+1, -z+1, -x+1/2'
'-y+1, -z+1/2, x+1'
'-x, -y, -z'
'x-1/2, y, -z-1/2'
'x, -y-1/2, z-1/2'
'-x-1/2, y-1/2, z'
'-z, -x, -y'
'-z-1/2, x-1/2, y'
'z-1/2, x, -y-1/2'
'z, -x-1/2, y-1/2'
'-y, -z, -x'
'y, -z-1/2, x-1/2'
'-y-1/2, z-1/2, x'
'y-1/2, z, -x-1/2'
'-x+1/2, -y+1/2, -z+1/2'
'x, y+1/2, -z'
'x+1/2, -y, z'
'-x, y, z+1/2'
'-z+1/2, -x+1/2, -y+1/2'
'-z, x, y+1/2'
'z, x+1/2, -y'
'z+1/2, -x, y'
'-y+1/2, -z+1/2, -x+1/2'
'y+1/2, -z, x'
'-y, z, x+1/2'
'y, z+1/2, -x'

loop_
_atom_site_label
_atom_site_type_symbol
_atom_site_fract_x
_atom_site_fract_y
_atom_site_fract_z
_atom_site_U_iso_or_equiv
_atom_site_adp_type
_atom_site_occupancy
_atom_site_site_symmetry_order
_atom_site_calc_flag
_atom_site_refinement_flags_posn
_atom_site_refinement_flags_adp
_atom_site_refinement_flags_occupancy
Cs1 Cs 0.5000 0.5000 0.5000 0.00485(13) Uani 1 6 d S T P
Cs2 Cs 0.62510(2) 0.25121(2) 0.50136(2) 0.01467(8) Uani 1 1 d . . .
Cs3 Cs 0.7500 0.2500 0.7500 0.00524(13) Uani 1 6 d S T P
Sb4 Sb 0.65687(2) 0.34313(2) 0.84313(2) 0.00304(10) Uani 1 3 d S T P
Sb5 Sb 0.59148(2) 0.40806(2) 0.59107(2) 0.00298(7) Uani 1 1 d . . .
Sb6 Sb 0.59155(2) 0.40845(2) 0.90845(2) 0.00298(10) Uani 1 3 d S T P
Sb7 Sb 0.62757(2) 0.5000 0.7500 0.00282(9) Uani 1 2 d S T P
Sb8 Sb 0.74978(2) 0.30666(2) 0.59371(2) 0.00315(7) Uani 1 1 d . . .
In9 In 0.65603(2) 0.55678(2) 0.49870(2) 0.00366(7) Uani 1 1 d . . .
In10 In 0.68913(2) 0.40126(2) 0.74684(2) 0.00364(8) Uani 1 1 d . . .
In11 In 0.7500 0.37632(2) 0.5000 0.00355(9) Uani 1 2 d S T P
In12 In 0.65620(2) 0.44035(2) 0.50023(2) 0.00390(8) Uani 1 1 d . . .
In13 In 0.65731(2) 0.34045(2) 0.65597(2) 0.00357(7) Uani 1 1 d . . .

loop_
_atom_site_aniso_label
_atom_site_aniso_U_11
_atom_site_aniso_U_22
_atom_site_aniso_U_33
_atom_site_aniso_U_23
_atom_site_aniso_U_13
_atom_site_aniso_U_12
Cs1 0.00485(13) 0.00485(13) 0.00485(13) 0.00038(14) 0.00038(14) 0.00038(14)
Cs2 0.00687(14) 0.01964(17) 0.01752(16) -0.00033(14) -0.00054(12) -0.00008(13)
Cs3 0.00524(13) 0.00524(13) 0.00524(13) -0.00004(14) 0.00004(14) 0.00004(14)
Sb4 0.00304(10) 0.00304(10) 0.00304(10) -0.00026(10) 0.00026(10) 0.00026(10)
Sb5 0.00305(14) 0.00296(14) 0.00292(14) 0.00021(10) -0.00017(10) 0.00053(10)
Sb6 0.00298(10) 0.00298(10) 0.00298(10) -0.00020(10) 0.00020(10) 0.00020(10)
Sb7 0.00325(19) 0.00255(18) 0.00266(19) -0.00017(15) 0.000 0.000
Sb8 0.00356(14) 0.00291(14) 0.00298(14) 0.00040(10) 0.00002(11) 0.00001(11)
In9 0.00367(15) 0.00322(15) 0.00409(14) -0.00007(11) -0.00001(12) -0.00007(11)
In10 0.00389(15) 0.00333(15) 0.00369(15) -0.00029(11) 0.00010(12) 0.00029(11)
In11 0.0033(2) 0.0039(2) 0.0034(2) 0.000 0.00009(16) 0.000
In12 0.00339(15) 0.00391(15) 0.00440(14) 0.00007(12) -0.00006(12) 0.00043(11)
In13 0.00355(15) 0.00364(15) 0.00352(15) 0.00026(11) -0.00026(11) 0.00033(11)

loop_
_atom_type_symbol
_atom_type_description
_atom_type_scat_dispersion_real
_atom_type_scat_dispersion_imag
_atom_type_scat_source
In In -0.7276 1.3100 'International Tables Vol C Tables 4.2.6.8 and 6.1.1.4'
Sb Sb -0.5866 1.5461 'International Tables Vol C Tables 4.2.6.8 and 6.1.1.4'
Cs Cs -0.3680 2.1192 'International Tables Vol C Tables 4.2.6.8 and 6.1.1.4'

loop_
_geom_angle_atom_site_label_1
_geom_angle_atom_site_label_2
_geom_angle_atom_site_label_3
_geom_angle
_geom_angle_site_symmetry_1
_geom_angle_site_symmetry_3
Sb5 Cs1 Sb5 180.0 33_666 9
Sb5 Cs1 Sb5 109.665(5) 33_666 25_666
Sb5 Cs1 Sb5 70.335(5) 9 25_666
Sb5 Cs1 Sb5 109.665(5) 33_666 29_666
Sb5 Cs1 Sb5 70.335(5) 9 29_666
Sb5 Cs1 Sb5 109.665(5) 25_666 29_666
Sb5 Cs1 Sb5 70.335(5) 33_666 5
Sb5 Cs1 Sb5 109.665(5) 9 5
Sb5 Cs1 Sb5 70.335(5) 25_666 5
Sb5 Cs1 Sb5 180.0 29_666 5
Sb5 Cs1 Sb5 70.335(5) 33_666 .
Sb5 Cs1 Sb5 109.665(5) 9 .
Sb5 Cs1 Sb5 180.0 25_666 .
Sb5 Cs1 Sb5 70.334(5) 29_666 .
Sb5 Cs1 Sb5 109.666(5) 5 .
Sb5 Cs1 Sb6 70.724(5) 33_666 40_654
Sb5 Cs1 Sb6 109.276(5) 9 40_654
Sb5 Cs1 Sb6 70.724(5) 25_666 40_654
Sb5 Cs1 Sb6 70.724(5) 29_666 40_654
Sb5 Cs1 Sb6 109.276(5) 5 40_654
Sb5 Cs1 Sb6 109.276(5) . 40_654
Sb5 Cs1 Sb6 109.276(5) 33_666 16_456
Sb5 Cs1 Sb6 70.724(5) 9 16_456
Sb5 Cs1 Sb6 109.276(5) 25_666 16_456
Sb5 Cs1 Sb6 109.276(5) 29_666 16_456
Sb5 Cs1 Sb6 70.724(5) 5 16_456
Sb5 Cs1 Sb6 70.724(5) . 16_456
Sb6 Cs1 Sb6 180.0 40_654 16_456
Sb5 Cs1 In9 69.319(7) 33_666 .
Sb5 Cs1 In9 110.681(7) 9 .
Sb5 Cs1 In9 109.852(7) 25_666 .
Sb5 Cs1 In9 137.896(7) 29_666 .
Sb5 Cs1 In9 42.104(7) 5 .
Sb5 Cs1 In9 70.149(7) . .
Sb6 Cs1 In9 137.343(5) 40_654 .
Sb6 Cs1 In9 42.657(5) 16_456 .
Sb5 Cs1 In9 70.149(7) 33_666 33_666
Sb5 Cs1 In9 109.851(7) 9 33_666
Sb5 Cs1 In9 42.104(7) 25_666 33_666
Sb5 Cs1 In9 110.682(7) 29_666 33_666
Sb5 Cs1 In9 69.318(7) 5 33_666
Sb5 Cs1 In9 137.896(7) . 33_666
Sb6 Cs1 In9 42.658(5) 40_654 33_666
Sb6 Cs1 In9 137.342(5) 16_456 33_666
In9 Cs1 In9 108.136(7) . 33_666
Sb5 Cs1 In9 109.851(7) 33_666 9
Sb5 Cs1 In9 70.149(7) 9 9
Sb5 Cs1 In9 137.896(7) 25_666 9
Sb5 Cs1 In9 69.318(7) 29_666 9
Sb5 Cs1 In9 110.682(7) 5 9
Sb5 Cs1 In9 42.104(7) . 9
Sb6 Cs1 In9 137.342(5) 40_654 9
Sb6 Cs1 In9 42.658(5) 16_456 9
In9 Cs1 In9 71.864(7) . 9
In9 Cs1 In9 180.0 33_666 9
Sb5 Cs1 In9 110.682(7) 33_666 25_666
Sb5 Cs1 In9 69.318(7) 9 25_666
Sb5 Cs1 In9 70.149(7) 25_666 25_666
Sb5 Cs1 In9 42.104(7) 29_666 25_666
Sb5 Cs1 In9 137.896(7) 5 25_666
Sb5 Cs1 In9 109.850(7) . 25_666
Sb6 Cs1 In9 42.658(5) 40_654 25_666
Sb6 Cs1 In9 137.342(5) 16_456 25_666
In9 Cs1 In9 180.0 . 25_666
In9 Cs1 In9 71.865(7) 33_666 25_666
In9 Cs1 In9 108.135(7) 9 25_666
Sb8 Cs2 In9 125.112(11) . 29_666
Sb8 Cs2 In12 100.744(10) . 29_666
In9 Cs2 In12 41.108(7) 29_666 29_666
Sb8 Cs2 Sb8 68.876(9) . 15_645
In9 Cs2 Sb8 100.080(10) 29_666 15_645
In12 Cs2 Sb8 125.477(12) 29_666 15_645
Sb8 Cs2 In12 124.082(11) . 43_546
In9 Cs2 In12 83.238(9) 29_666 43_546
In12 Cs2 In12 68.403(10) 29_666 43_546
Sb8 Cs2 In12 161.384(12) 15_645 43_546
Sb8 Cs2 In10 41.432(7) . 43_546
In9 Cs2 In10 162.806(12) 29_666 43_546
In12 Cs2 In10 123.307(11) 29_666 43_546
Sb8 Cs2 In10 84.805(9) 15_645 43_546
In12 Cs2 In10 97.419(10) 43_546 43_546
Sb8 Cs2 In9 161.936(12) . 43_546
In9 Cs2 In9 68.523(10) 29_666 43_546
In12 Cs2 In9 82.541(9) 29_666 43_546
Sb8 Cs2 In9 123.651(11) 15_645 43_546
In12 Cs2 In9 40.552(7) 43_546 43_546
In10 Cs2 In9 122.359(11) 43_546 43_546
Sb8 Cs2 In10 83.429(9) . 30_755
In9 Cs2 In10 123.314(11) 29_666 30_755
In12 Cs2 In10 162.669(12) 29_666 30_755
Sb8 Cs2 In10 40.345(7) 15_645 30_755
In12 Cs2 In10 123.152(11) 43_546 30_755
In10 Cs2 In10 70.604(9) 43_546 30_755
In9 Cs2 In10 98.744(10) 43_546 30_755
Sb8 Cs2 In11 98.717(10) . 29_666
In9 Cs2 In11 73.395(8) 29_666 29_666
In12 Cs2 In11 38.767(6) 29_666 29_666
Sb8 Cs2 In11 159.723(11) 15_645 29_666
In12 Cs2 In11 38.670(6) 43_546 29_666
In10 Cs2 In11 96.341(10) 43_546 29_666
In9 Cs2 In11 72.605(8) 43_546 29_666
In10 Cs2 In11 157.814(11) 30_755 29_666
Sb8 Cs2 Sb7 72.741(8) . 30_755
In9 Cs2 Sb7 157.594(11) 29_666 30_755
In12 Cs2 Sb7 158.374(11) 29_666 30_755
Sb8 Cs2 Sb7 72.303(8) 15_645 30_755
In12 Cs2 Sb7 97.673(10) 43_546 30_755
In10 Cs2 Sb7 39.524(6) 43_546 30_755
In9 Cs2 Sb7 97.643(10) 43_546 30_755
In10 Cs2 Sb7 38.875(6) 30_755 30_755
In11 Cs2 Sb7 120.575(9) 29_666 30_755
Sb8 Cs2 In11 39.786(6) . .
In9 Cs2 In11 97.432(10) 29_666 .
In12 Cs2 In11 98.112(10) 29_666 .
Sb8 Cs2 In11 39.615(6) 15_645 .
In12 Cs2 In11 158.662(11) 43_546 .
In10 Cs2 In11 75.744(8) 43_546 .
In9 Cs2 In11 157.922(11) 43_546 .
In10 Cs2 In11 74.221(8) 30_755 .
In11 Cs2 In11 121.028(9) 29_666 .
Sb7 Cs2 In11 89.753(9) 30_755 .
Sb8 Cs2 Sb7 158.662(11) . 33_666
In9 Cs2 Sb7 39.616(6) 29_666 33_666
In12 Cs2 Sb7 74.373(8) 29_666 33_666
Sb8 Cs2 Sb7 96.641(9) 15_645 33_666
In12 Cs2 Sb7 74.133(8) 43_546 33_666
In10 Cs2 Sb7 156.805(11) 43_546 33_666
In9 Cs2 Sb7 39.334(6) 43_546 33_666
In10 Cs2 Sb7 95.578(9) 30_755 33_666
In11 Cs2 Sb7 90.218(9) 29_666 33_666
Sb7 Cs2 Sb7 118.982(8) 30_755 33_666
In11 Cs2 Sb7 119.421(9) . 33_666
In13 Cs3 In13 69.819(5) . 43_546
In13 Cs3 In13 110.181(5) . 7_665
In13 Cs3 In13 180.0 43_546 7_665
In13 Cs3 In13 69.817(5) . 46_565
In13 Cs3 In13 110.182(5) 43_546 46_565
In13 Cs3 In13 69.818(5) 7_665 46_565
In13 Cs3 In13 110.183(5) . 10_646
In13 Cs3 In13 69.818(5) 43_546 10_646
In13 Cs3 In13 110.182(5) 7_665 10_646
In13 Cs3 In13 180.0 46_565 10_646
In13 Cs3 In13 180.0 . 37_656
In13 Cs3 In13 110.182(5) 43_546 37_656
In13 Cs3 In13 69.818(5) 7_665 37_656
In13 Cs3 In13 110.182(5) 46_565 37_656
In13 Cs3 In13 69.818(5) 10_646 37_656
In13 Cs3 Sb4 108.751(5) . 37_656
In13 Cs3 Sb4 71.249(5) 43_546 37_656
In13 Cs3 Sb4 108.751(5) 7_665 37_656
In13 Cs3 Sb4 71.249(5) 46_565 37_656
In13 Cs3 Sb4 108.751(5) 10_646 37_656
In13 Cs3 Sb4 71.249(5) 37_656 37_656
In13 Cs3 Sb4 71.249(5) . .
In13 Cs3 Sb4 108.751(5) 43_546 .
In13 Cs3 Sb4 71.249(5) 7_665 .
In13 Cs3 Sb4 108.751(5) 46_565 .
In13 Cs3 Sb4 71.249(5) 10_646 .
In13 Cs3 Sb4 108.751(5) 37_656 .
Sb4 Cs3 Sb4 180.0 37_656 .
In13 Cs3 In10 41.257(7) . .
In13 Cs3 In10 107.875(7) 43_546 .
In13 Cs3 In10 72.125(7) 7_665 .
In13 Cs3 In10 69.803(7) 46_565 .
In13 Cs3 In10 110.197(7) 10_646 .
In13 Cs3 In10 138.742(7) 37_656 .
Sb4 Cs3 In10 137.715(5) 37_656 .
Sb4 Cs3 In10 42.285(5) . .
In13 Cs3 In10 69.802(7) . 43_546
In13 Cs3 In10 41.258(7) 43_546 43_546
In13 Cs3 In10 138.742(7) 7_665 43_546
In13 Cs3 In10 72.124(7) 46_565 43_546
In13 Cs3 In10 107.876(7) 10_646 43_546
In13 Cs3 In10 110.198(7) 37_656 43_546
Sb4 Cs3 In10 42.286(5) 37_656 43_546
Sb4 Cs3 In10 137.714(5) . 43_546
In10 Cs3 In10 108.720(8) . 43_546
In13 Cs3 In10 110.198(7) . 7_665
In13 Cs3 In10 138.742(7) 43_546 7_665
In13 Cs3 In10 41.258(7) 7_665 7_665
In13 Cs3 In10 107.876(7) 46_565 7_665
In13 Cs3 In10 72.124(7) 10_646 7_665
In13 Cs3 In10 69.802(7) 37_656 7_665
Sb4 Cs3 In10 137.714(5) 37_656 7_665
Sb4 Cs3 In10 42.286(5) . 7_665
In10 Cs3 In10 71.280(8) . 7_665
In10 Cs3 In10 180.0 43_546 7_665
In13 Cs3 In10 107.875(7) . 46_565
In13 Cs3 In10 110.198(7) 43_546 46_565
In13 Cs3 In10 69.802(7) 7_665 46_565
In13 Cs3 In10 41.258(7) 46_565 46_565
In13 Cs3 In10 138.742(7) 10_646 46_565
In13 Cs3 In10 72.124(7) 37_656 46_565
Sb4 Cs3 In10 42.286(5) 37_656 46_565
Sb4 Cs3 In10 137.714(5) . 46_565
In10 Cs3 In10 108.721(8) . 46_565
In10 Cs3 In10 71.280(8) 43_546 46_565
In10 Cs3 In10 108.720(8) 7_665 46_565
Sb6 Sb4 In10 110.332(12) . .
Sb6 Sb4 In10 110.332(12) . 10_646
In10 Sb4 In10 108.596(12) . 10_646
Sb6 Sb4 In10 110.332(12) . 7_665
In10 Sb4 In10 108.598(12) . 7_665
In10 Sb4 In10 108.597(12) 10_646 7_665
Sb6 Sb4 Cs3 180.00(3) . .
In10 Sb4 Cs3 69.668(12) . .
In10 Sb4 Cs3 69.668(12) 10_646 .
In10 Sb4 Cs3 69.668(12) 7_665 .
In13 Sb5 In12 106.691(14) . .
In13 Sb5 In12 106.266(14) . 29_666
In12 Sb5 In12 112.444(14) . 29_666
In13 Sb5 In9 108.285(14) . 9
In12 Sb5 In9 112.643(14) . 9
In12 Sb5 In9 110.163(14) 29_666 9
In13 Sb5 Cs1 179.243(14) . .
In12 Sb5 Cs1 73.193(9) . .
In12 Sb5 Cs1 73.147(9) 29_666 .
In9 Sb5 Cs1 72.415(9) 9 .
In13 Sb5 Cs2 70.587(11) . .
In12 Sb5 Cs2 75.731(11) . .
In12 Sb5 Cs2 62.670(10) 29_666 .
In9 Sb5 Cs2 171.173(13) 9 .
Cs1 Sb5 Cs2 108.676(9) . .
In13 Sb5 Cs2 72.606(11) . 29_666
In12 Sb5 Cs2 172.384(13) . 29_666
In12 Sb5 Cs2 74.749(10) 29_666 29_666
In9 Sb5 Cs2 61.208(10) 9 29_666
Cs1 Sb5 Cs2 107.613(8) . 29_666
Cs2 Sb5 Cs2 110.671(8) . 29_666
Sb4 Sb6 In9 107.952(12) . 16_456
Sb4 Sb6 In9 107.952(12) . 18_456
In9 Sb6 In9 110.946(12) 16_456 18_456
Sb4 Sb6 In9 107.953(12) . 23_456
In9 Sb6 In9 110.946(12) 16_456 23_456
In9 Sb6 In9 110.946(12) 18_456 23_456
Sb4 Sb6 Cs1 180.000(11) . 16_456
In9 Sb6 Cs1 72.048(12) 16_456 16_456
In9 Sb6 Cs1 72.048(12) 18_456 16_456
In9 Sb6 Cs1 72.048(12) 23_456 16_456
In10 Sb7 In10 116.15(2) 16_456 .
In10 Sb7 In9 110.446(10) 16_456 9
In10 Sb7 In9 106.683(10) . 9
In10 Sb7 In9 106.683(9) 16_456 23_456
In10 Sb7 In9 110.445(10) . 23_456
In9 Sb7 In9 106.017(19) 9 23_456
In10 Sb7 Cs2 66.551(11) 16_456 36_657
In10 Sb7 Cs2 69.748(11) . 36_657
In9 Sb7 Cs2 172.281(14) 9 36_657
In9 Sb7 Cs2 81.700(9) 23_456 36_657
In10 Sb7 Cs2 69.747(11) 16_456 46_565
In10 Sb7 Cs2 66.553(11) . 46_565
In9 Sb7 Cs2 81.700(9) 9 46_565
In9 Sb7 Cs2 172.281(14) 23_456 46_565
Cs2 Sb7 Cs2 90.582(13) 36_657 46_565
In10 Sb7 Cs2 166.031(14) 16_456 29_666
In10 Sb7 Cs2 77.796(9) . 29_666
In9 Sb7 Cs2 63.582(10) 9 29_666
In9 Sb7 Cs2 65.248(11) 23_456 29_666
Cs2 Sb7 Cs2 121.001(9) 36_657 29_666
Cs2 Sb7 Cs2 119.650(3) 46_565 29_666
In10 Sb7 Cs2 77.798(9) 16_456 42_655
In10 Sb7 Cs2 166.029(14) . 42_655
In9 Sb7 Cs2 65.247(11) 9 42_655
In9 Sb7 Cs2 63.582(10) 23_456 42_655
Cs2 Sb7 Cs2 119.650(3) 36_657 42_655
Cs2 Sb7 Cs2 121.001(9) 46_565 42_655
Cs2 Sb7 Cs2 88.277(13) 29_666 42_655
In13 Sb8 In11 104.915(13) . .
In13 Sb8 In13 103.429(13) . 46_565
In11 Sb8 In13 104.149(13) . 46_565
In13 Sb8 In10 104.299(14) . 43_546
In11 Sb8 In10 129.065(15) . 43_546
In13 Sb8 In10 108.392(14) 46_565 43_546
In13 Sb8 Cs2 78.256(11) . .
In11 Sb8 Cs2 75.662(10) . .
In13 Sb8 Cs2 178.271(14) 46_565 .
In10 Sb8 Cs2 70.666(11) 43_546 .
In13 Sb8 Cs3 66.262(9) . .
In11 Sb8 Cs3 163.301(13) . .
In13 Sb8 Cs3 66.199(9) 46_565 .
In10 Sb8 Cs3 67.632(9) 43_546 .
Cs2 Sb8 Cs3 114.409(9) . .
In13 Sb8 Cs2 175.960(14) . 15_645
In11 Sb8 Cs2 74.883(10) . 15_645
In13 Sb8 Cs2 80.466(11) 46_565 15_645
In10 Sb8 Cs2 73.193(10) 43_546 15_645
Cs2 Sb8 Cs2 97.841(10) . 15_645
Cs3 Sb8 Cs2 114.959(9) . 15_645
In12 In9 Sb5 107.948(14) . 5
In12 In9 Sb7 126.894(16) . 5
Sb5 In9 Sb7 105.903(13) 5 5
In12 In9 Sb6 106.526(14) . 16_456
Sb5 In9 Sb6 102.627(13) 5 16_456
Sb7 In9 Sb6 104.470(15) 5 16_456
In12 In9 Cs2 69.956(11) . 33_666
Sb5 In9 Cs2 80.525(11) 5 33_666
Sb7 In9 Cs2 76.803(10) 5 33_666
Sb6 In9 Cs2 175.993(13) 16_456 33_666
In12 In9 Cs1 70.084(10) . .
Sb5 In9 Cs1 65.481(9) 5 .
Sb7 In9 Cs1 162.967(13) 5 .
Sb6 In9 Cs1 65.293(12) 16_456 .
Cs2 In9 Cs1 114.394(9) 33_666 .
In12 In9 Cs2 69.176(11) . 46_565
Sb5 In9 Cs2 176.845(14) 5 46_565
Sb7 In9 Cs2 75.420(10) 5 46_565
Sb6 In9 Cs2 79.663(11) 16_456 46_565
Cs2 In9 Cs2 97.095(10) 33_666 46_565
Cs1 In9 Cs2 114.002(10) . 46_565
In13 In10 Sb7 109.080(13) . .
In13 In10 Sb4 108.321(14) . .
Sb7 In10 Sb4 104.670(15) . .
In13 In10 Sb8 108.781(14) . 46_565
Sb7 In10 Sb8 119.418(15) . 46_565
Sb4 In10 Sb8 106.023(13) . 46_565
In13 In10 Cs3 67.945(9) . .
Sb7 In10 Cs3 169.633(14) . .
Sb4 In10 Cs3 68.047(12) . .
Sb8 In10 Cs3 70.514(9) 46_565 .
In13 In10 Cs2 80.470(12) . 46_565
Sb7 In10 Cs2 73.922(10) . 46_565
Sb4 In10 Cs2 170.862(13) . 46_565
Sb8 In10 Cs2 67.899(11) 46_565 46_565
Cs3 In10 Cs2 114.475(10) . 46_565
In13 In10 Cs2 173.846(15) . 36_657
Sb7 In10 Cs2 71.376(10) . 36_657
Sb4 In10 Cs2 77.203(10) . 36_657
Sb8 In10 Cs2 66.458(10) 46_565 36_657
Cs3 In10 Cs2 112.716(9) . 36_657
Cs2 In10 Cs2 93.900(10) 46_565 36_657
In12 In11 In12 111.36(2) . 15_645
In12 In11 Sb8 109.849(10) . 15_645
In12 In11 Sb8 109.463(10) 15_645 15_645
In12 In11 Sb8 109.464(10) . .
In12 In11 Sb8 109.848(10) 15_645 .
Sb8 In11 Sb8 106.748(19) 15_645 .
In12 In11 Cs2 67.054(11) . 46_565
In12 In11 Cs2 66.519(11) 15_645 46_565
Sb8 In11 Cs2 172.255(14) 15_645 46_565
Sb8 In11 Cs2 80.982(8) . 46_565
In12 In11 Cs2 66.517(11) . 33_666
In12 In11 Cs2 67.053(11) 15_645 33_666
Sb8 In11 Cs2 80.984(8) 15_645 33_666
Sb8 In11 Cs2 172.253(14) . 33_666
Cs2 In11 Cs2 91.291(13) 46_565 33_666
In12 In11 Cs2 169.268(15) . 15_645
In12 In11 Cs2 79.368(9) 15_645 15_645
Sb8 In11 Cs2 64.551(10) 15_645 15_645
Sb8 In11 Cs2 65.500(11) . 15_645
Cs2 In11 Cs2 119.692(7) 46_565 15_645
Cs2 In11 Cs2 119.613(7) 33_666 15_645
In12 In11 Cs2 79.367(9) . .
In12 In11 Cs2 169.268(15) 15_645 .
Sb8 In11 Cs2 65.501(11) 15_645 .
Sb8 In11 Cs2 64.552(10) . .
Cs2 In11 Cs2 119.611(7) 46_565 .
Cs2 In11 Cs2 119.692(7) 33_666 .
Cs2 In11 Cs2 89.908(13) 15_645 .
In11 In12 Sb5 107.762(14) . .
In11 In12 Sb5 107.606(14) . 33_666
Sb5 In12 Sb5 103.521(14) . 33_666
In11 In12 In9 124.400(16) . .
Sb5 In12 In9 106.709(15) . .
Sb5 In12 In9 105.007(14) 33_666 .
In11 In12 Cs2 74.717(10) . 33_666
Sb5 In12 Cs2 175.537(14) . 33_666
Sb5 In12 Cs2 78.938(11) 33_666 33_666
In9 In12 Cs2 68.937(11) . 33_666
In11 In12 Cs1 166.578(14) . .
Sb5 In12 Cs1 65.140(9) . .
Sb5 In12 Cs1 65.110(9) 33_666 .
In9 In12 Cs1 69.016(10) . .
Cs2 In12 Cs1 113.198(10) 33_666 .
In11 In12 Cs2 74.278(10) . 46_565
Sb5 In12 Cs2 80.185(11) . 46_565
Sb5 In12 Cs2 174.832(14) 33_666 46_565
In9 In12 Cs2 70.271(11) . 46_565
Cs2 In12 Cs2 97.130(10) 33_666 46_565
Cs1 In12 Cs2 114.019(10) . 46_565
In10 In13 Sb5 107.311(15) . .
In10 In13 Sb8 111.071(15) . .
Sb5 In13 Sb8 108.942(15) . .
In10 In13 Sb8 108.128(15) . 43_546
Sb5 In13 Sb8 109.053(14) . 43_546
Sb8 In13 Sb8 112.200(14) . 43_546
In10 In13 Cs3 70.798(10) . .
Sb5 In13 Cs3 178.108(14) . .
Sb8 In13 Cs3 71.960(9) . .
Sb8 In13 Cs3 71.874(9) 43_546 .
In10 In13 Cs2 172.951(14) . .
Sb5 In13 Cs2 72.865(11) . .
Sb8 In13 Cs2 62.786(10) . .
Sb8 In13 Cs2 78.132(11) 43_546 .
Cs3 In13 Cs2 109.000(9) . .
In10 In13 Cs2 62.514(10) . 46_565
Sb5 In13 Cs2 72.236(11) . 46_565
Sb8 In13 Cs2 75.991(11) . 46_565
Sb8 In13 Cs2 169.948(13) 43_546 46_565
Cs3 In13 Cs2 106.553(9) . 46_565
Cs2 In13 Cs2 111.441(8) . 46_565
In10 In13 Cs2 75.091(11) . 29_666
Sb5 In13 Cs2 71.635(11) . 29_666
Sb8 In13 Cs2 172.829(13) . 29_666
Sb8 In13 Cs2 61.481(10) 43_546 29_666
Cs3 In13 Cs2 107.689(9) . 29_666
Cs2 In13 Cs2 111.285(9) . 29_666
Cs2 In13 Cs2 110.672(9) 46_565 29_666

loop_
_geom_bond_atom_site_label_1
_geom_bond_atom_site_label_2
_geom_bond_distance
_geom_bond_site_symmetry_2
Cs1 Sb5 3.8766(3) 33_666
Cs1 Sb5 3.8766(3) 9
Cs1 Sb5 3.8766(3) 25_666
Cs1 Sb5 3.8766(3) 29_666
Cs1 Sb5 3.8766(3) 5
Cs1 Sb5 3.8767(3) .
Cs1 Sb6 3.8787(6) 40_654
Cs1 Sb6 3.8787(6) 16_456
Cs1 In9 4.0617(4) .
Cs1 In9 4.0617(4) 33_666
Cs1 In9 4.0617(4) 9
Cs1 In9 4.0617(4) 25_666
Cs2 Sb8 4.0304(5) .
Cs2 In9 4.0425(5) 29_666
Cs2 In12 4.0697(5) 29_666
Cs2 Sb8 4.0761(5) 15_645
Cs2 In12 4.0947(5) 43_546
Cs2 In10 4.1046(5) 43_546
Cs2 In9 4.1238(5) 43_546
Cs2 In10 4.2563(5) 30_755
Cs2 In11 4.2801(5) 29_666
Cs2 Sb7 4.2991(5) 30_755
Cs2 In11 4.3244(5) .
Cs2 Sb7 4.3949(5) 33_666
Cs3 In13 3.9151(3) .
Cs3 In13 3.9151(3) 43_546
Cs3 In13 3.9151(4) 7_665
Cs3 In13 3.9151(4) 46_565
Cs3 In13 3.9151(4) 10_646
Cs3 In13 3.9151(4) 37_656
Cs3 Sb4 3.9456(6) 37_656
Cs3 Sb4 3.9458(6) .
Cs3 In10 3.9892(4) .
Cs3 In10 3.9892(3) 43_546
Cs3 In10 3.9892(4) 7_665
Cs3 In10 3.9892(4) 46_565
Sb4 Sb6 2.7678(8) .
Sb4 In10 2.8624(4) .
Sb4 In10 2.8624(4) 10_646
Sb4 In10 2.8624(4) 7_665
Sb5 In13 2.8016(5) .
Sb5 In12 2.8404(5) .
Sb5 In12 2.8451(5) 29_666
Sb5 In9 2.8568(5) 9
Sb5 Cs2 4.5499(5) 29_666
Sb6 In9 2.8932(4) 16_456
Sb6 In9 2.8932(4) 18_456
Sb6 In9 2.8932(4) 23_456
Sb6 Cs1 3.8788(6) 16_456
Sb7 In10 2.8474(4) 16_456
Sb7 In10 2.8474(4) .
Sb7 In9 2.8783(4) 9
Sb7 In9 2.8783(4) 23_456
Sb7 Cs2 4.2991(5) 36_657
Sb7 Cs2 4.2991(5) 46_565
Sb7 Cs2 4.3948(5) 29_666
Sb7 Cs2 4.3948(5) 42_655
Sb8 In13 2.8495(5) .
Sb8 In11 2.8562(4) .
Sb8 In13 2.8592(5) 46_565
Sb8 In10 2.8785(5) 43_546
Sb8 Cs2 4.0761(5) 15_645
In9 In12 2.8482(5) .
In9 Sb5 2.8568(5) 5
In9 Sb7 2.8783(4) 5
In9 Sb6 2.8931(4) 16_456
In9 Cs2 4.0427(5) 33_666
In9 Cs2 4.1238(5) 46_565
In10 In13 2.7856(5) .
In10 Sb8 2.8784(5) 46_565
In10 Cs2 4.1047(5) 46_565
In10 Cs2 4.2562(5) 36_657
In11 In12 2.7783(4) .
In11 In12 2.7783(4) 15_645
In11 Sb8 2.8562(4) 15_645
In11 Cs2 4.2803(5) 46_565
In11 Cs2 4.2803(5) 33_666
In11 Cs2 4.3244(5) 15_645
In12 Sb5 2.8451(5) 33_666
In12 Cs2 4.0697(5) 33_666
In12 Cs2 4.0948(5) 46_565
In13 Sb8 2.8593(5) 43_546
In13 Cs2 4.5631(5) 46_565
In13 Cs2 4.5748(5) 29_666
